data_4500089
loop_
_publ_author_name
'Lago, Ana Bel\'en'
'Carballo, Rosa'
'Garc\'ia-Mart\'inez, Emilia'
'V\'azquez-L\'opez, Ezequiel M.'

_publ_section_title
;
 Metal to Ligand Interactions and Hydrogen Bonding in the Design of
 Metallosupramolecular Compounds: Effect of pH and Aprotic Solvents on the
 Nature of Materials Based on Bis(4-pyridylthio)methane and Copper(II)
 Chloride
;
_journal_issue 1
_journal_name_full 'Crystal Growth &amp; Design'
_journal_page_first 59
_journal_paper_doi 10.1021/cg1004566
_journal_volume 11
_journal_year 2011
_chemical_formula_sum 'C22 H24 Cl8 Cu2 N4 S4'
_chemical_formula_weight 883.37
_chemical_name_systematic
; 
 ? 
;
_space_group_IT_number 15
_symmetry_cell_setting monoclinic
_symmetry_space_group_name_Hall '-C 2yc'
_symmetry_space_group_name_H-M 'C 1 2/c 1'
_atom_sites_solution_hydrogens geom
_atom_sites_solution_primary direct
_atom_sites_solution_secondary difmap
_audit_creation_method SHELXL-97
_cell_angle_alpha 90.00
_cell_angle_beta 104.618(2)
_cell_angle_gamma 90.00
_cell_formula_units_Z 4
_cell_length_a 28.535(3)
_cell_length_b 7.8893(9)
_cell_length_c 15.4803(17)
_cell_measurement_reflns_used 3133
_cell_measurement_temperature 293(2)
_cell_measurement_theta_max 49.690
_cell_measurement_theta_min 5.371
_cell_volume 3372.1(6)
_computing_cell_refinement 'Bruker SMART'
_computing_data_collection 'Bruker SMART'
_computing_data_reduction 'Bruker SAINT'
_computing_molecular_graphics 'Bruker SHELXTL'
_computing_publication_material 'Bruker SHELXTL'
_computing_structure_refinement 'SHELXL-97 (Sheldrick, 1997)'
_computing_structure_solution 'SHELXS-97 (Sheldrick, 1990)'
_diffrn_ambient_temperature 293(2)
_diffrn_measured_fraction_theta_full 0.976
_diffrn_measured_fraction_theta_max 0.976
_diffrn_radiation_monochromator graphite
_diffrn_radiation_source 'fine-focus sealed tube'
_diffrn_radiation_type MoK\a
_diffrn_radiation_wavelength 0.71073
_diffrn_reflns_av_R_equivalents 0.0305
_diffrn_reflns_av_sigmaI/netI 0.0403
_diffrn_reflns_limit_h_max 37
_diffrn_reflns_limit_h_min -34
_diffrn_reflns_limit_k_max 10
_diffrn_reflns_limit_k_min -10
_diffrn_reflns_limit_l_max 20
_diffrn_reflns_limit_l_min -17
_diffrn_reflns_number 10549
_diffrn_reflns_theta_full 28.06
_diffrn_reflns_theta_max 28.06
_diffrn_reflns_theta_min 1.47
_exptl_absorpt_coefficient_mu 2.166
_exptl_absorpt_correction_T_max 1.000000
_exptl_absorpt_correction_T_min 0.741560
_exptl_absorpt_correction_type multi-scan
_exptl_crystal_colour dark
_exptl_crystal_density_diffrn 1.740
_exptl_crystal_density_method 'not measured'
_exptl_crystal_description prism
_exptl_crystal_F_000 1768
_exptl_crystal_size_max 0.73
_exptl_crystal_size_mid 0.17
_exptl_crystal_size_min 0.08
_refine_diff_density_max 0.607
_refine_diff_density_min -0.465
_refine_diff_density_rms 0.072
_refine_ls_extinction_method none
_refine_ls_goodness_of_fit_ref 1.017
_refine_ls_hydrogen_treatment mixed
_refine_ls_matrix_type full
_refine_ls_number_parameters 187
_refine_ls_number_reflns 4012
_refine_ls_number_restraints 0
_refine_ls_restrained_S_all 1.017
_refine_ls_R_factor_all 0.0720
_refine_ls_R_factor_gt 0.0367
_refine_ls_shift/su_max 0.001
_refine_ls_shift/su_mean 0.000
_refine_ls_structure_factor_coef Fsqd
_refine_ls_weighting_details 'calc w=1/[\s^2^(Fo^2^)+(0.0345P)^2^+5.9810P] where P=(Fo^2^+2Fc^2^)/3'
_refine_ls_weighting_scheme calc
_refine_ls_wR_factor_gt 0.0815
_refine_ls_wR_factor_ref 0.0985
_reflns_number_gt 2622
_reflns_number_total 4012
_reflns_threshold_expression >2sigma(I)
_cod_data_source_file cg1004566_si_002.cif
_cod_data_source_block 1
_cod_depositor_comments
;
The following automatic conversions were performed:

'_symmetry_cell_setting' value 'Monoclinic' changed to 'monoclinic'
according to /home/saulius/struct/CIF-dictionaries/cif_core.dic
dictionary named 'cif_core.dic' version 2.4.1 from 2010-06-29.

Automatic conversion script
Id: cif_fix_values 1715 2011-07-08 13:25:40Z adriana 
;
_cod_original_cell_volume 3372.2(6)
_cod_original_sg_symbol_H-M C2/c
_cod_database_code 4500089

loop_
_symmetry_equiv_pos_as_xyz
'x, y, z'
'-x, y, -z+1/2'
'x+1/2, y+1/2, z'
'-x+1/2, y+1/2, -z+1/2'
'-x, -y, -z'
'x, -y, z-1/2'
'-x+1/2, -y+1/2, -z'
'x+1/2, -y+1/2, z-1/2'

loop_
_atom_site_label
_atom_site_type_symbol
_atom_site_fract_x
_atom_site_fract_y
_atom_site_fract_z
_atom_site_U_iso_or_equiv
_atom_site_adp_type
_atom_site_occupancy
_atom_site_symmetry_multiplicity
_atom_site_calc_flag
_atom_site_refinement_flags
Cu1 Cu 0.113601(14) 0.99232(5) 0.15098(3) 0.04002(13) Uani 1 1 d .
Cl1 Cl 0.07933(4) 0.99543(15) 0.00691(6) 0.0697(3) Uani 1 1 d .
Cl2 Cl 0.08181(3) 1.00613(11) 0.26806(6) 0.0481(2) Uani 1 1 d .
Cl3 Cl 0.14387(3) 0.72695(11) 0.16721(6) 0.0520(2) Uani 1 1 d .
Cl4 Cl 0.15649(3) 1.23736(11) 0.16963(6) 0.0560(2) Uani 1 1 d .
S1 S 0.20181(3) 0.39931(12) 0.87908(6) 0.0477(2) Uani 1 1 d .
S2 S 0.11094(3) 0.56989(12) 0.88005(8) 0.0576(3) Uani 1 1 d .
N1 N -0.04298(12) 0.4560(5) 0.8693(2) 0.0619(10) Uani 1 1 d .
H10 H -0.0686(16) 0.420(6) 0.865(3) 0.074 Uiso 1 1 d .
N2 N 0.29674(11) 0.5983(4) 1.1326(2) 0.0511(8) Uani 1 1 d .
H3 H 0.3135(14) 0.624(5) 1.176(3) 0.061 Uiso 1 1 d .
C1 C 0.05153(11) 0.5178(4) 0.8790(2) 0.0387(7) Uani 1 1 d .
C2 C 0.01830(13) 0.6479(5) 0.8684(3) 0.0680(12) Uani 1 1 d .
H12 H 0.0280 0.7596 0.8648 0.082 Uiso 1 1 calc R
C3 C -0.02897(14) 0.6108(6) 0.8633(3) 0.0717(12) Uani 1 1 d .
H11 H -0.0516 0.6981 0.8553 0.086 Uiso 1 1 calc R
C4 C -0.01197(15) 0.3276(6) 0.8800(4) 0.0825(15) Uani 1 1 d .
H9 H -0.0229 0.2177 0.8841 0.099 Uiso 1 1 calc R
C5 C 0.03561(13) 0.3553(5) 0.8850(3) 0.0670(12) Uani 1 1 d .
H8 H 0.0572 0.2649 0.8924 0.080 Uiso 1 1 calc R
C6 C 0.14215(11) 0.3688(4) 0.8946(2) 0.0441(8) Uani 1 1 d .
H6 H 0.1442 0.3250 0.9540 0.053 Uiso 1 1 calc R
H7 H 0.1245 0.2875 0.8514 0.053 Uiso 1 1 calc R
C11 C 0.23565(10) 0.4791(4) 0.9806(2) 0.0364(7) Uani 1 1 d .
C12 C 0.21874(12) 0.5167(4) 1.0548(2) 0.0452(8) Uani 1 1 d .
H1 H 0.1862 0.5018 1.0532 0.054 Uiso 1 1 calc R
C13 C 0.25055(13) 0.5763(5) 1.1306(2) 0.0537(9) Uani 1 1 d .
H2 H 0.2396 0.6013 1.1808 0.064 Uiso 1 1 calc R
C14 C 0.31454(12) 0.5636(5) 1.0628(3) 0.0516(9) Uani 1 1 d .
H4 H 0.3473 0.5790 1.0669 0.062 Uiso 1 1 calc R
C15 C 0.28483(12) 0.5058(4) 0.9858(2) 0.0455(8) Uani 1 1 d .
H5 H 0.2970 0.4839 0.9366 0.055 Uiso 1 1 calc R

loop_
_atom_site_aniso_label
_atom_site_aniso_U_11
_atom_site_aniso_U_22
_atom_site_aniso_U_33
_atom_site_aniso_U_23
_atom_site_aniso_U_13
_atom_site_aniso_U_12
Cu1 0.0466(2) 0.0368(2) 0.0398(2) 0.00342(18) 0.01669(18) 0.00272(17)
Cl1 0.0687(6) 0.0966(8) 0.0413(5) 0.0100(5) 0.0095(5) 0.0068(6)
Cl2 0.0575(5) 0.0477(5) 0.0458(5) 0.0001(4) 0.0255(4) 0.0011(4)
Cl3 0.0449(5) 0.0414(4) 0.0732(6) 0.0013(4) 0.0211(4) 0.0105(4)
Cl4 0.0673(6) 0.0425(5) 0.0638(6) 0.0060(4) 0.0269(5) -0.0111(4)
S1 0.0362(4) 0.0588(6) 0.0482(5) -0.0094(4) 0.0110(4) -0.0015(4)
S2 0.0331(4) 0.0352(4) 0.1008(8) 0.0057(5) 0.0100(5) -0.0026(3)
N1 0.0385(17) 0.081(3) 0.070(2) -0.0052(18) 0.0193(17) -0.0097(17)
N2 0.0454(18) 0.0481(18) 0.053(2) -0.0066(15) 0.0004(15) 0.0036(14)
C1 0.0347(16) 0.0351(17) 0.0438(18) -0.0015(14) 0.0054(14) -0.0013(13)
C2 0.044(2) 0.044(2) 0.113(4) 0.008(2) 0.014(2) 0.0079(17)
C3 0.041(2) 0.069(3) 0.104(4) 0.006(3) 0.017(2) 0.014(2)
C4 0.060(3) 0.053(3) 0.143(5) -0.002(3) 0.042(3) -0.016(2)
C5 0.044(2) 0.042(2) 0.120(4) 0.005(2) 0.028(2) -0.0015(17)
C6 0.0347(16) 0.0380(17) 0.058(2) -0.0046(16) 0.0092(15) -0.0028(14)
C11 0.0311(15) 0.0329(16) 0.0455(18) 0.0027(13) 0.0100(13) 0.0045(12)
C12 0.0319(16) 0.054(2) 0.052(2) 0.0000(17) 0.0143(15) 0.0059(15)
C13 0.050(2) 0.066(2) 0.046(2) -0.0013(18) 0.0141(18) 0.0116(18)
C14 0.0351(18) 0.049(2) 0.069(3) 0.0003(19) 0.0104(18) -0.0043(15)
C15 0.0369(17) 0.050(2) 0.053(2) -0.0028(17) 0.0171(16) -0.0037(15)

loop_
_atom_type_symbol
_atom_type_description
_atom_type_scat_dispersion_real
_atom_type_scat_dispersion_imag
_atom_type_scat_source
C C 0.0033 0.0016 'International Tables Vol C Tables 4.2.6.8 and 6.1.1.4'
H H 0.0000 0.0000 'International Tables Vol C Tables 4.2.6.8 and 6.1.1.4'
N N 0.0061 0.0033 'International Tables Vol C Tables 4.2.6.8 and 6.1.1.4'
S S 0.1246 0.1234 'International Tables Vol C Tables 4.2.6.8 and 6.1.1.4'
Cl Cl 0.1484 0.1585 'International Tables Vol C Tables 4.2.6.8 and 6.1.1.4'
Cu Cu 0.3201 1.2651 'International Tables Vol C Tables 4.2.6.8 and 6.1.1.4'

loop_
_geom_angle_atom_site_label_1
_geom_angle_atom_site_label_2
_geom_angle_atom_site_label_3
_geom_angle
Cl1 Cu1 Cl2 131.12(4)
Cl1 Cu1 Cl3 100.56(4)
Cl2 Cu1 Cl3 100.26(4)
Cl1 Cu1 Cl4 101.97(4)
Cl2 Cu1 Cl4 99.93(4)
Cl3 Cu1 Cl4 126.75(4)
C11 S1 C6 104.88(16)
C1 S2 C6 104.02(14)
C3 N1 C4 121.3(3)
C13 N2 C14 122.4(3)
C5 C1 C2 118.3(3)
C5 C1 S2 124.0(3)
C2 C1 S2 117.6(3)
C3 C2 C1 119.2(4)
N1 C3 C2 121.1(4)
N1 C4 C5 120.7(4)
C4 C5 C1 119.3(4)
S1 C6 S2 108.67(17)
C12 C11 C15 118.3(3)
C12 C11 S1 126.6(2)
C15 C11 S1 115.2(3)
C13 C12 C11 119.2(3)
N2 C13 C12 120.3(3)
N2 C14 C15 120.0(3)
C14 C15 C11 119.7(3)

loop_
_geom_bond_atom_site_label_1
_geom_bond_atom_site_label_2
_geom_bond_distance
Cu1 Cl1 2.1977(11)
Cu1 Cl2 2.2249(9)
Cu1 Cl3 2.2545(9)
Cu1 Cl4 2.2671(10)
S1 C11 1.741(3)
S1 C6 1.795(3)
S2 C1 1.741(3)
S2 C6 1.805(3)
N1 C3 1.296(6)
N1 C4 1.327(5)
N2 C13 1.322(5)
N2 C14 1.333(5)
C1 C5 1.371(5)
C1 C2 1.379(5)
C2 C3 1.363(5)
C4 C5 1.358(5)
C11 C12 1.386(4)
C11 C15 1.401(4)
C12 C13 1.373(5)
C14 C15 1.356(5)

loop_
_geom_hbond_atom_site_label_D
_geom_hbond_atom_site_label_H
_geom_hbond_atom_site_label_A
_geom_hbond_distance_DH
_geom_hbond_distance_HA
_geom_hbond_distance_DA
_geom_hbond_angle_DHA
_geom_hbond_site_symmetry_A
N1 H10 Cl3 0.77(4) 2.38(4) 3.142(3) 170(4) 5_566
N2 H3 Cl4 0.75(4) 2.49(4) 3.209(3) 161(4) 4_546
